data_7219913
loop_
_publ_author_name
'Lodinsk\'y, Jakub'
'Vinkl\'arek, Jarom\'ir'
'Dost\'al, Libor'
'R\%u\<zi\<ckov\'a, Zde\<nka'
'Honz\'i\<cek, Jan'

_publ_section_title
;
 Stabilization of \h3-indenyl compounds by sterically demanding
 N,N-chelating ligands in the molybdenum coordination sphere
;
_journal_issue 34
_journal_name_full 'RSC Adv.'
_journal_page_first 27140
_journal_paper_doi 10.1039/C5RA01450F
_journal_volume 5
_journal_year 2015
_chemical_formula_moiety 'C17 H17 Mo N2 O2, B F4'
_chemical_formula_sum 'C17 H17 B F4 Mo N2 O2'
_chemical_formula_weight 464.07
_chemical_name_systematic
;
 ?
;
_space_group_crystal_system orthorhombic
_space_group_IT_number 19
_space_group_name_Hall 'P 2ac 2ab'
_space_group_name_H-M_alt 'P 21 21 21'
_symmetry_space_group_name_Hall 'P 2ac 2ab'
_symmetry_space_group_name_H-M 'P 21 21 21'
_atom_sites_solution_hydrogens difmap
_audit_creation_method SHELXL-97
_audit_update_record
;
2015-01-21 deposited with the CCDC.
2015-03-11 downloaded from the CCDC.
;
_cell_angle_alpha 90
_cell_angle_beta 90
_cell_angle_gamma 90
_cell_formula_units_Z 4
_cell_length_a 7.0990(2)
_cell_length_b 14.3201(9)
_cell_length_c 18.2110(9)
_cell_measurement_reflns_used 10867
_cell_measurement_temperature 150(1)
_cell_measurement_theta_max 27.5
_cell_measurement_theta_min 1
_cell_volume 1851.30(16)
_computing_cell_refinement 'COLLECT and DENZO'
_computing_data_collection 'COLLECT (Hooft, 1998) and DENZO (Otwinowski & Minor, 1997)'
_computing_data_reduction 'COLLECT and DENZO'
_computing_molecular_graphics 'PLATON (Spek, 2003)'
_computing_publication_material 'SHELXL-97 (Sheldrick, 2008)'
_computing_structure_refinement 'SHELXL-2013 (Sheldrick, 2013)'
_computing_structure_solution 'SIR92 (Altomare et al., 1994)'
_diffrn_ambient_temperature 150(1)
_diffrn_detector_area_resol_mean 9.091
_diffrn_measured_fraction_theta_full 0.985
_diffrn_measured_fraction_theta_max 0.961
_diffrn_measurement_device_type 'Bruker Nonius KappaCCD area detector'
_diffrn_measurement_method '\f and \w scans to fill the Ewald sphere'
_diffrn_radiation_monochromator graphite
_diffrn_radiation_source 'fine-focus sealed tube'
_diffrn_radiation_type MoK\a
_diffrn_radiation_wavelength 0.71073
_diffrn_reflns_av_R_equivalents 0.0269
_diffrn_reflns_av_unetI/netI 0.0244
_diffrn_reflns_Laue_measured_fraction_full 0.985
_diffrn_reflns_Laue_measured_fraction_max 0.961
_diffrn_reflns_limit_h_max 7
_diffrn_reflns_limit_h_min -9
_diffrn_reflns_limit_k_max 17
_diffrn_reflns_limit_k_min -18
_diffrn_reflns_limit_l_max 21
_diffrn_reflns_limit_l_min -23
_diffrn_reflns_number 10816
_diffrn_reflns_point_group_measured_fraction_full 0.958
_diffrn_reflns_point_group_measured_fraction_max 0.913
_diffrn_reflns_theta_full 25.242
_diffrn_reflns_theta_max 27.500
_diffrn_reflns_theta_min 2.845
_diffrn_standards_number 0
_exptl_absorpt_coefficient_mu 0.761
_exptl_absorpt_correction_T_max 0.897
_exptl_absorpt_correction_T_min 0.792
_exptl_absorpt_correction_type integration
_exptl_absorpt_process_details
;
Gaussian integration (Coppens, 1970)
;
_exptl_crystal_colour red
_exptl_crystal_density_diffrn 1.665
_exptl_crystal_description block
_exptl_crystal_F_000 928
_exptl_crystal_size_max 0.50
_exptl_crystal_size_mid 0.48
_exptl_crystal_size_min 0.19
_refine_diff_density_max 2.053
_refine_diff_density_min -0.974
_refine_diff_density_rms 0.128
_refine_ls_abs_structure_details
;
 Flack x determined using 1454 quotients [(I+)-(I-)]/[(I+)+(I-)]
 (Parsons and Flack (2004), Acta Cryst. A60, s61).
;
_refine_ls_abs_structure_Flack -0.007(19)
_refine_ls_extinction_method none
_refine_ls_goodness_of_fit_ref 1.248
_refine_ls_hydrogen_treatment constr
_refine_ls_matrix_type full
_refine_ls_number_parameters 244
_refine_ls_number_reflns 3884
_refine_ls_number_restraints 18
_refine_ls_restrained_S_all 1.294
_refine_ls_R_factor_all 0.0477
_refine_ls_R_factor_gt 0.0447
_refine_ls_shift/su_max 0.000
_refine_ls_shift/su_mean 0.000
_refine_ls_structure_factor_coef Fsqd
_refine_ls_weighting_details 'w=1/[\s^2^(Fo^2^)+(0.0562P)^2^+4.2790P] where P=(Fo^2^+2Fc^2^)/3'
_refine_ls_weighting_scheme calc
_refine_ls_wR_factor_gt 0.1163
_refine_ls_wR_factor_ref 0.1202
_reflns_Friedel_coverage 0.655
_reflns_Friedel_fraction_full 0.921
_reflns_Friedel_fraction_max 0.847
_reflns_number_gt 3729
_reflns_number_total 3884
_reflns_threshold_expression 'I > 2\s(I)'
_cod_data_source_file c5ra01450f1.cif
_cod_data_source_block shelxl
_cod_database_code 7219913
_shelx_space_group_comment
;
The symmetry employed for this shelxl refinement is uniquely defined
by the following loop, which should always be used as a source of
symmetry information in preference to the above space-group names.
They are only intended as comments.
;

loop_
_space_group_symop_operation_xyz
'x, y, z'
'-x+1/2, -y, z+1/2'
'x+1/2, -y+1/2, -z'
'-x, y+1/2, -z+1/2'

loop_
_atom_site_label
_atom_site_type_symbol
_atom_site_fract_x
_atom_site_fract_y
_atom_site_fract_z
_atom_site_U_iso_or_equiv
_atom_site_adp_type
_atom_site_occupancy
_atom_site_site_symmetry_order
_atom_site_calc_flag
_atom_site_refinement_flags_posn
_atom_site_refinement_flags_adp
Mo1 Mo 0.78458(7) 0.33485(4) 0.20654(3) 0.01919(16) Uani 1 1 d . .
O1 O 0.4958(8) 0.4055(4) 0.0899(3) 0.0374(13) Uani 1 1 d . .
N1 N 0.7382(8) 0.2420(4) 0.2996(3) 0.0259(11) Uani 1 1 d . .
N2 N 0.7412(9) 0.2022(4) 0.1504(3) 0.0266(13) Uani 1 1 d . .
C1 C 1.1104(8) 0.3338(6) 0.2457(3) 0.0229(12) Uani 1 1 d . .
O2 O 0.4911(7) 0.4597(4) 0.2869(4) 0.0382(13) Uani 1 1 d . .
C16 C 0.6037(10) 0.3783(5) 0.1320(4) 0.0247(14) Uani 1 1 d . .
C14 C 0.7480(11) 0.1338(5) 0.1184(3) 0.0284(16) Uani 1 1 d . .
C12 C 0.7280(12) 0.1995(5) 0.3517(4) 0.0295(14) Uani 1 1 d . .
C2 C 1.1098(9) 0.3195(5) 0.1673(4) 0.0222(13) Uani 1 1 d . .
C9 C 1.1869(9) 0.2367(5) 0.1353(4) 0.0248(14) Uani 1 1 d . .
C5 C 1.0153(11) 0.4205(6) 0.2590(4) 0.0274(15) Uani 1 1 d . .
H5 H 0.9874 0.4453 0.3050 0.033 Uiso 1 1 d R U
C8 C 1.2634(10) 0.1734(5) 0.1832(4) 0.0296(14) Uani 1 1 d . .
H8 H 1.3168 0.1190 0.1645 0.036 Uiso 1 1 d R U
C4 C 0.9700(10) 0.4615(5) 0.1915(4) 0.0288(15) Uani 1 1 d . .
H4 H 0.9187 0.5207 0.1852 0.035 Uiso 1 1 d R U
C7 C 1.2663(10) 0.1883(5) 0.2604(4) 0.0283(14) Uani 1 1 d . .
H7 H 1.3209 0.1430 0.2901 0.034 Uiso 1 1 d R U
C17 C 0.5990(10) 0.4110(5) 0.2597(4) 0.0271(15) Uani 1 1 d . .
C10 C 1.1965(12) 0.2810(6) 0.3743(4) 0.0362(17) Uani 1 1 d . .
H10A H 1.2205 0.2229 0.3990 0.043 Uiso 1 1 d R U
H10B H 1.0769 0.3052 0.3898 0.043 Uiso 1 1 d R U
H10C H 1.2939 0.3249 0.3864 0.043 Uiso 1 1 d R U
F1 F 0.7308(16) 0.4350(5) 0.5543(4) 0.101(3) Uani 1 1 d . U
C3 C 1.0165(10) 0.3972(5) 0.1345(4) 0.0280(15) Uani 1 1 d . .
H3 H 0.9898 0.4050 0.0849 0.034 Uiso 1 1 d R U
C11 C 1.1802(12) 0.2244(6) 0.0542(4) 0.0384(19) Uani 1 1 d . .
H11A H 1.2299 0.2790 0.0306 0.046 Uiso 1 1 d R U
H11B H 1.0527 0.2144 0.0385 0.046 Uiso 1 1 d R U
H11C H 1.2554 0.1712 0.0413 0.046 Uiso 1 1 d R U
C13 C 0.7185(16) 0.1445(6) 0.4192(5) 0.048(2) Uani 1 1 d . .
H13A H 0.8000 0.1725 0.4550 0.057 Uiso 1 1 d R U
H13B H 0.7578 0.0814 0.4102 0.057 Uiso 1 1 d R U
H13C H 0.5914 0.1446 0.4372 0.057 Uiso 1 1 d R U
F2 F 0.5900(12) 0.3628(5) 0.4590(5) 0.083(2) Uani 1 1 d . .
C6 C 1.1923(9) 0.2657(5) 0.2931(4) 0.0277(13) Uani 1 1 d . .
C15 C 0.7581(17) 0.0484(5) 0.0756(4) 0.045(2) Uani 1 1 d . .
H15A H 0.7208 0.0614 0.0260 0.054 Uiso 1 1 d R U
H15B H 0.6753 0.0024 0.0963 0.054 Uiso 1 1 d R U
H15C H 0.8850 0.0252 0.0760 0.054 Uiso 1 1 d R U
B1 B 0.7160(15) 0.4301(7) 0.4806(5) 0.0391(19) Uani 1 1 d . .
F3 F 0.640(2) 0.5170(8) 0.4628(7) 0.146(5) Uani 1 1 d . U
F4 F 0.873(2) 0.4262(12) 0.4483(8) 0.170(6) Uani 1 1 d . U

loop_
_atom_site_aniso_label
_atom_site_aniso_U_11
_atom_site_aniso_U_22
_atom_site_aniso_U_33
_atom_site_aniso_U_23
_atom_site_aniso_U_13
_atom_site_aniso_U_12
Mo1 0.0172(2) 0.0222(2) 0.0182(2) 0.0006(2) 0.0011(2) -0.0008(2)
O1 0.037(3) 0.038(3) 0.038(3) 0.006(2) -0.009(2) 0.006(3)
N1 0.021(3) 0.032(3) 0.025(3) 0.000(2) 0.003(2) -0.001(2)
N2 0.026(3) 0.031(3) 0.023(2) 0.004(2) -0.004(2) 0.002(3)
C1 0.018(3) 0.027(3) 0.024(3) -0.002(3) 0.001(2) -0.006(3)
O2 0.030(3) 0.037(3) 0.048(3) -0.010(3) 0.011(3) 0.004(2)
C16 0.018(3) 0.029(3) 0.027(3) -0.004(3) 0.001(3) 0.001(3)
C14 0.038(4) 0.028(3) 0.020(3) 0.002(2) -0.001(3) -0.005(3)
C12 0.029(3) 0.033(3) 0.027(3) 0.002(3) 0.005(3) 0.001(3)
C2 0.017(3) 0.025(3) 0.025(3) 0.001(2) 0.006(2) -0.005(3)
C9 0.018(3) 0.030(3) 0.027(3) -0.005(2) 0.003(2) 0.001(3)
C5 0.023(3) 0.027(3) 0.032(4) -0.007(3) 0.001(3) -0.003(3)
C8 0.022(3) 0.025(3) 0.042(4) -0.004(3) 0.003(3) -0.004(3)
C4 0.023(3) 0.025(3) 0.038(4) 0.001(3) 0.003(3) -0.002(3)
C7 0.020(3) 0.028(3) 0.037(3) 0.011(3) -0.005(3) -0.002(3)
C17 0.027(4) 0.031(4) 0.023(3) 0.002(3) 0.003(3) -0.002(3)
C10 0.037(4) 0.044(4) 0.027(3) 0.003(3) -0.012(3) -0.010(4)
F1 0.151(8) 0.078(4) 0.073(4) -0.028(3) 0.028(5) -0.037(5)
C3 0.022(3) 0.033(4) 0.029(4) 0.008(3) 0.004(3) -0.003(3)
C11 0.034(5) 0.046(4) 0.035(4) -0.011(3) 0.010(3) -0.005(4)
C13 0.054(5) 0.050(5) 0.039(4) 0.018(4) 0.013(4) 0.009(5)
F2 0.099(6) 0.056(4) 0.093(5) 0.007(4) -0.022(5) -0.042(4)
C6 0.020(3) 0.034(3) 0.029(3) 0.002(3) 0.000(3) -0.008(3)
C15 0.078(7) 0.024(3) 0.033(4) -0.004(3) 0.000(4) -0.005(4)
B1 0.026(4) 0.047(5) 0.044(5) 0.003(4) 0.005(4) 0.001(5)
F3 0.180(10) 0.089(6) 0.169(8) 0.046(6) -0.062(8) -0.015(6)
F4 0.152(7) 0.188(7) 0.171(7) -0.032(5) 0.022(5) -0.009(5)

loop_
_atom_type_symbol
_atom_type_description
_atom_type_scat_dispersion_real
_atom_type_scat_dispersion_imag
_atom_type_scat_source
C C 0.0033 0.0016 'International Tables Vol C Tables 4.2.6.8 and 6.1.1.4'
H H 0.0000 0.0000 'International Tables Vol C Tables 4.2.6.8 and 6.1.1.4'
O O 0.0106 0.0060 'International Tables Vol C Tables 4.2.6.8 and 6.1.1.4'
N N 0.0061 0.0033 'International Tables Vol C Tables 4.2.6.8 and 6.1.1.4'
B B 0.0013 0.0007 'International Tables Vol C Tables 4.2.6.8 and 6.1.1.4'
F F 0.0171 0.0103 'International Tables Vol C Tables 4.2.6.8 and 6.1.1.4'
Mo Mo -1.6832 0.6857 'International Tables Vol C Tables 4.2.6.8 and 6.1.1.4'

loop_
_exptl_crystal_face_index_h
_exptl_crystal_face_index_k
_exptl_crystal_face_index_l
_exptl_crystal_face_perp_dist
-1 -1 0 0.068
0 1 0 0.252
1 -1 0 0.196
0 -1 0 0.269
-1 1 0 0.167
0 0 -1 0.095
0 0 1 0.056
1 1 0 0.194

loop_
_geom_angle_atom_site_label_1
_geom_angle_atom_site_label_2
_geom_angle_atom_site_label_3
_geom_angle
C17 Mo1 C16 74.2(3)
C17 Mo1 N1 81.6(3)
C16 Mo1 N1 129.1(3)
C17 Mo1 N2 128.3(3)
C16 Mo1 N2 81.9(3)
N1 Mo1 N2 79.1(2)
C17 Mo1 C4 90.3(3)
C16 Mo1 C4 92.5(3)
N1 Mo1 C4 132.3(2)
N2 Mo1 C4 136.5(2)
C17 Mo1 C5 88.6(3)
C16 Mo1 C5 126.4(3)
N1 Mo1 C5 96.4(3)
N2 Mo1 C5 140.8(3)
C4 Mo1 C5 36.1(3)
C17 Mo1 C3 123.3(3)
C16 Mo1 C3 87.2(3)
N1 Mo1 C3 142.5(2)
N2 Mo1 C3 100.0(3)
C4 Mo1 C3 36.6(3)
C5 Mo1 C3 60.6(3)
C17 Mo1 C1 119.9(3)
C16 Mo1 C1 145.9(3)
N1 Mo1 C1 84.9(2)
N2 Mo1 C1 105.5(2)
C4 Mo1 C1 58.9(3)
C5 Mo1 C1 35.5(3)
C3 Mo1 C1 58.9(2)
C17 Mo1 C2 146.4(3)
C16 Mo1 C2 116.5(3)
N1 Mo1 C2 108.5(2)
N2 Mo1 C2 85.2(2)
C4 Mo1 C2 58.8(2)
C5 Mo1 C2 58.9(3)
C3 Mo1 C2 35.1(2)
C1 Mo1 C2 34.6(2)
C12 N1 Mo1 172.6(6)
C14 N2 Mo1 169.2(6)
C6 C1 C5 132.9(6)
C6 C1 C2 120.2(7)
C5 C1 C2 106.8(6)
C6 C1 Mo1 124.9(5)
C5 C1 Mo1 66.1(4)
C2 C1 Mo1 72.9(4)
O1 C16 Mo1 178.0(7)
N2 C14 C15 178.2(7)
N1 C12 C13 179.0(9)
C9 C2 C3 130.8(6)
C9 C2 C1 121.4(7)
C3 C2 C1 107.7(7)
C9 C2 Mo1 124.0(4)
C3 C2 Mo1 67.1(4)
C1 C2 Mo1 72.5(4)
C8 C9 C2 116.1(6)
C8 C9 C11 124.5(7)
C2 C9 C11 119.4(7)
C4 C5 C1 108.8(6)
C4 C5 Mo1 71.9(4)
C1 C5 Mo1 78.4(4)
C4 C5 H5 125.5
C1 C5 H5 125.7
Mo1 C5 H5 115.7
C9 C8 C7 122.4(6)
C9 C8 H8 118.8
C7 C8 H8 118.8
C5 C4 C3 108.4(6)
C5 C4 Mo1 72.0(4)
C3 C4 Mo1 72.8(4)
C5 C4 H4 125.5
C3 C4 H4 126.1
Mo1 C4 H4 121.3
C6 C7 C8 123.3(7)
C6 C7 H7 118.3
C8 C7 H7 118.4
O2 C17 Mo1 175.3(7)
C6 C10 H10A 109.8
C6 C10 H10B 109.0
H10A C10 H10B 109.5
C6 C10 H10C 109.6
H10A C10 H10C 109.5
H10B C10 H10C 109.5
C4 C3 C2 107.8(7)
C4 C3 Mo1 70.6(4)
C2 C3 Mo1 77.8(4)
C4 C3 H3 125.7
C2 C3 H3 126.5
Mo1 C3 H3 117.2
C9 C11 H11A 109.7
C9 C11 H11B 110.1
H11A C11 H11B 109.5
C9 C11 H11C 108.6
H11A C11 H11C 109.5
H11B C11 H11C 109.5
C12 C13 H13A 108.5
C12 C13 H13B 110.6
H13A C13 H13B 109.5
C12 C13 H13C 109.3
H13A C13 H13C 109.5
H13B C13 H13C 109.5
C7 C6 C1 116.6(6)
C7 C6 C10 122.9(7)
C1 C6 C10 120.5(7)
C14 C15 H15A 109.2
C14 C15 H15B 109.7
H15A C15 H15B 109.5
C14 C15 H15C 109.5
H15A C15 H15C 109.5
H15B C15 H15C 109.5
F4 B1 F3 105.9(13)
F4 B1 F1 113.4(12)
F3 B1 F1 102.4(10)
F4 B1 F2 114.3(11)
F3 B1 F2 108.0(10)
F1 B1 F2 111.8(9)

loop_
_geom_bond_atom_site_label_1
_geom_bond_atom_site_label_2
_geom_bond_distance
Mo1 C17 1.965(7)
Mo1 C16 1.969(7)
Mo1 N1 2.180(6)
Mo1 N2 2.179(6)
Mo1 C4 2.258(7)
Mo1 C5 2.259(7)
Mo1 C3 2.287(7)
Mo1 C1 2.420(6)
Mo1 C2 2.427(6)
O1 C16 1.152(9)
N1 C12 1.128(9)
N2 C14 1.141(9)
C1 C6 1.427(10)
C1 C5 1.434(11)
C1 C2 1.442(8)
O2 C17 1.148(9)
C14 C15 1.452(9)
C12 C13 1.462(10)
C2 C9 1.431(9)
C2 C3 1.427(10)
C9 C8 1.370(10)
C9 C11 1.487(10)
C5 C4 1.400(11)
C5 H5 0.9299
C8 C7 1.421(10)
C8 H8 0.9299
C4 C3 1.427(11)
C4 H4 0.9300
C7 C6 1.364(10)
C7 H7 0.9300
C10 C6 1.496(10)
C10 H10A 0.9601
C10 H10B 0.9600
C10 H10C 0.9601
F1 B1 1.347(12)
C3 H3 0.9300
C11 H11A 0.9599
C11 H11B 0.9600
C11 H11C 0.9601
C13 H13A 0.9600
C13 H13B 0.9600
C13 H13C 0.9600
F2 B1 1.372(13)
C15 H15A 0.9601
C15 H15B 0.9600
C15 H15C 0.9600
B1 F4 1.262(17)
B1 F3 1.394(14)
